data_1550260
loop_
_publ_author_name
'Radcliffe, James'
'Fasano, Valerio'
'Adams, Ralph W.'
'You, Peiran'
'Ingleson, Michael James'

_publ_section_title
;
 Reductive \a-borylation of \a,\b-unsaturated esters using NHC-BH3
 activated by I2 as a metal-free route to \a-boryl esters.
;
_journal_name_full 'Chemical Science'
_journal_paper_doi 10.1039/C8SC04305A
_journal_year 2019
_chemical_absolute_configuration syn
_chemical_formula_moiety 'C24 H37 B N2 O2'
_chemical_formula_sum 'C24 H37 B N2 O2'
_chemical_formula_weight 396.36
_space_group_crystal_system orthorhombic
_space_group_IT_number 19
_space_group_name_Hall 'P 2ac 2ab'
_space_group_name_H-M_alt 'P 21 21 21'
_symmetry_space_group_name_Hall 'P 2ac 2ab'
_symmetry_space_group_name_H-M 'P 21 21 21'
_atom_sites_solution_hydrogens geom
_atom_sites_solution_primary dual
_audit_creation_date 2018-05-15
_audit_creation_method
;
Olex2 1.2
(compiled 2017.08.10 svn.r3458 for OlexSys, GUI svn.r5381)
;
_audit_update_record
;
2018-08-30 deposited with the CCDC.
2018-11-19 downloaded from the CCDC.
;
_cell_angle_alpha 90
_cell_angle_beta 90
_cell_angle_gamma 90
_cell_formula_units_Z 4
_cell_length_a 11.9618(3)
_cell_length_b 13.0959(3)
_cell_length_c 15.6088(3)
_cell_measurement_reflns_used 18016
_cell_measurement_temperature 149.99(10)
_cell_measurement_theta_max 76.7530
_cell_measurement_theta_min 4.3890
_cell_volume 2445.13(10)
_computing_cell_refinement 'CrysAlisPro 1.171.39.21a (Rigaku OD, 2015)'
_computing_data_collection 'CrysAlisPro 1.171.39.21a (Rigaku OD, 2015)'
_computing_data_reduction 'CrysAlisPro 1.171.39.21a (Rigaku OD, 2015)'
_computing_molecular_graphics 'Olex2 (Dolomanov et al., 2009)'
_computing_publication_material 'Olex2 (Dolomanov et al., 2009)'
_computing_structure_refinement 'ShelXL (Sheldrick, 2015)'
_computing_structure_solution 'ShelXT (Sheldrick, 2015)'
_diffrn_ambient_environment N~2~
_diffrn_ambient_temperature 149.99(10)
_diffrn_detector 'CCD plate'
_diffrn_measured_fraction_theta_full 0.998
_diffrn_measured_fraction_theta_max 0.990
_diffrn_measurement_details
;
List of Runs (angles in degrees, time in seconds):

  # Type    Start    End  Width  t~exp~   \w     \q     \k     \f   Frames
#--------------------------------------------------------------------------
  1  \w      9.00  34.00   1.00    1.00    --    5.00  53.00  69.00   25
  2  \w    -78.00  40.00   1.00    1.00    --  -45.10  53.00  69.00  118
  3  \w   -106.00 -79.00   1.00    1.00    --  -45.10 -53.00 -75.00   27
  4  \w   -151.00-126.00   1.00    2.00    -- -110.00 -53.00 -75.00   25
  5  \w    -50.00 -21.00   1.00    2.00    -- -110.00  53.00  69.00   29
  6  \w   -112.00 -56.00   1.00    2.00    -- -110.00  53.00  69.00   56
  7  \w    -47.00 -22.00   1.00    1.00    --    5.00 -53.00 -75.00   25
  8  \w    -79.00  34.00   1.00    1.00    --  -45.10  67.00-116.01  113
  9  \w    -77.00 -51.00   1.00    1.00    --  -45.10  46.00 -11.51   26
 10  \w    -49.00  35.00   1.00    1.00    --  -45.10  46.00 -11.51   84
 11  \w   -134.00 -34.00   1.00    1.00    --  -45.10 -64.00-132.05  100
 12  \w    -66.00 -40.00   1.00    2.00    -- -110.00 -19.00  60.00   26
 13  \w   -132.00-106.00   1.00    2.00    -- -110.00 -19.00  60.00   26
 14  \w   -103.00 -32.00   1.00    2.00    -- -110.00  38.00 -60.00   71
 15  \w   -133.00 -50.00   1.00    2.00    -- -110.00  57.00 -60.00   83
 16  \w   -110.00 -70.00   1.00    2.00    -- -110.00 -39.00 167.41   40
 17  \w    -99.00 -72.00   1.00    2.00    -- -110.00 -43.00 157.29   27
 18  \w   -151.00-125.00   1.00    2.00    -- -110.00 -38.00-150.00   26
 19  \w   -143.00 -24.00   1.00    2.00    -- -110.00  76.00  60.00  119
 20  \w   -113.00 -72.00   1.00    2.00    -- -110.00 -76.00-180.00   41
 21  \w    -94.00 -69.00   1.00    2.00    -- -110.00 -38.00-180.00   25
 22  \w   -154.00 -22.00   1.00    2.00    -- -110.00   0.00-120.00  132
 23  \w   -198.00-160.00   1.00    2.00    -- -110.00   0.00-120.00   38
 24  \w   -101.00 -73.00   1.00    2.00    -- -110.00 -76.00-120.00   28
 25  \w   -130.00 -80.00   1.00    2.00    -- -110.00 -57.00   0.00   50
 26  \w   -169.00 -71.00   1.00    2.00    -- -110.00 -76.00 150.00   98
 27  \w   -143.00 -75.00   1.00    2.00    -- -110.00 -43.00 143.50   68
 28  \w   -193.00-167.00   1.00    2.00    -- -110.00 -19.00 -30.00   26
 29  \w   -141.00-115.00   1.00    2.00    -- -110.00 -19.00 -30.00   26
 30  \w   -107.00 -29.00   1.00    2.00    -- -110.00 -19.00 -30.00   78
 31  \w   -118.00 -93.00   1.00    2.00    -- -110.00  57.00-180.00   25
 32  \w    -98.00 -71.00   1.00    2.00    -- -110.00 -38.00-150.00   27
 33  \w   -175.00 -71.00   1.00    2.00    -- -110.00 -42.00 164.68  104
 34  \w   -194.00-169.00   1.00    2.00    -- -110.00 -19.00 120.00   25
 35  \w    -88.00 -28.00   1.00    2.00    -- -110.00 -19.00 120.00   60
 36  \w   -188.00 -87.00   1.00    2.00    -- -110.00 -57.00  30.00  101
 37  \w    -95.00 -70.00   1.00    2.00    -- -110.00 -39.00 141.69   25
 38  \w   -172.00-146.00   1.00    2.00    -- -110.00 -76.00-120.00   26
 39  \w   -158.00-131.00   1.00    2.00    -- -110.00 -38.00-180.00   27
 40  \w   -119.00 -94.00   1.00    2.00    -- -110.00 -76.00  30.00   25
 41  \w   -118.00 -93.00   1.00    2.00    -- -110.00  38.00-150.00   25
 42  \w    -99.00 -74.00   1.00    2.00    -- -110.00  38.00 120.00   25
 43  \w   -139.00-112.00   1.00    2.00    -- -110.00  38.00 -60.00   27
;
_diffrn_measurement_device 'four-circle diffractometer'
_diffrn_measurement_device_type 'XtaLAB AFC11 (RINC): Kappa single'
_diffrn_measurement_method '\w scans'
_diffrn_orient_matrix_type 'CrysAlisPro convention (1999,Acta A55,543-557)'
_diffrn_orient_matrix_UB_11 -0.0821619000
_diffrn_orient_matrix_UB_12 -0.0374298000
_diffrn_orient_matrix_UB_13 -0.0690544000
_diffrn_orient_matrix_UB_21 0.0045869000
_diffrn_orient_matrix_UB_22 0.1055336000
_diffrn_orient_matrix_UB_23 -0.0434490000
_diffrn_orient_matrix_UB_31 0.0991877000
_diffrn_orient_matrix_UB_32 -0.0358944000
_diffrn_orient_matrix_UB_33 -0.0554708000
_diffrn_radiation_monochromator graphite
_diffrn_radiation_probe x-ray
_diffrn_radiation_type CuK\a
_diffrn_radiation_wavelength 1.54184
_diffrn_reflns_av_R_equivalents 0.0554
_diffrn_reflns_av_unetI/netI 0.0228
_diffrn_reflns_Laue_measured_fraction_full 0.998
_diffrn_reflns_Laue_measured_fraction_max 0.990
_diffrn_reflns_limit_h_max 14
_diffrn_reflns_limit_h_min -15
_diffrn_reflns_limit_k_max 16
_diffrn_reflns_limit_k_min -16
_diffrn_reflns_limit_l_max 19
_diffrn_reflns_limit_l_min -19
_diffrn_reflns_number 29288
_diffrn_reflns_point_group_measured_fraction_full 0.999
_diffrn_reflns_point_group_measured_fraction_max 0.982
_diffrn_reflns_theta_full 67.684
_diffrn_reflns_theta_max 77.752
_diffrn_reflns_theta_min 4.407
_diffrn_source 'fine-focus sealed X-ray tube'
_diffrn_source_type 'Enhance (Cu) X-ray Source'
_exptl_absorpt_coefficient_mu 0.520
_exptl_absorpt_correction_T_max 1.00000
_exptl_absorpt_correction_T_min 0.81830
_exptl_absorpt_correction_type multi-scan
_exptl_absorpt_process_details
;
CrysAlisPro 1.171.39.21a (Rigaku Oxford Diffraction, 2015)
Empirical absorption correction using spherical harmonics,
 implemented in SCALE3 ABSPACK scaling algorithm.
;
_exptl_crystal_colour 'clear colourless'
_exptl_crystal_colour_lustre clear
_exptl_crystal_colour_primary colourless
_exptl_crystal_density_diffrn 1.077
_exptl_crystal_description plate
_exptl_crystal_F_000 864
_exptl_crystal_size_max 0.2
_exptl_crystal_size_mid 0.2
_exptl_crystal_size_min 0.05
_refine_diff_density_max 0.168
_refine_diff_density_min -0.182
_refine_diff_density_rms 0.038
_refine_ls_abs_structure_details
;
 Classical Flack method preferred over Parsons because s.u. lower.
;
_refine_ls_abs_structure_Flack 0.38(14)
_refine_ls_extinction_method none
_refine_ls_goodness_of_fit_ref 1.072
_refine_ls_hydrogen_treatment constr
_refine_ls_matrix_type full
_refine_ls_number_parameters 268
_refine_ls_number_reflns 14093
_refine_ls_number_restraints 0
_refine_ls_restrained_S_all 1.072
_refine_ls_R_factor_all 0.0480
_refine_ls_R_factor_gt 0.0436
_refine_ls_shift/su_max 0.000
_refine_ls_shift/su_mean 0.000
_refine_ls_structure_factor_coef Fsqd
_refine_ls_weighting_details 'w=1/[\s^2^(Fo^2^)+(0.0820P)^2^+0.1123P] where P=(Fo^2^+2Fc^2^)/3'
_refine_ls_weighting_scheme calc
_refine_ls_wR_factor_gt 0.1232
_refine_ls_wR_factor_ref 0.1275
_reflns_Friedel_coverage 0.760
_reflns_Friedel_fraction_full 0.999
_reflns_Friedel_fraction_max 0.972
_reflns_number_gt 12865
_reflns_number_total 14093
_reflns_threshold_expression 'I > 2\s(I)'
_cod_data_source_file c8sc04305a3.cif
_cod_data_source_block rmji6_twin1_hklf4
_cod_database_code 1550260
_shelx_shelxl_version_number 2017/1
_chemical_oxdiff_formula C24H37BN2O2
_shelx_space_group_comment
;
The symmetry employed for this shelxl refinement is uniquely defined
by the following loop, which should always be used as a source of
symmetry information in preference to the above space-group names.
They are only intended as comments.
;
_shelx_estimated_absorpt_t_max 0.974
_shelx_estimated_absorpt_t_min 0.903
_olex2_refinement_description
;
1. Twinned data refinement
 Scales: 0.7509(12)
 0.2491(12)
2. Fixed Uiso
 At 1.2 times of:
  All B(H,H) groups, All C(H) groups, All C(H,H) groups
 At 1.5 times of:
  All C(H,H,H) groups
3.a Ternary CH refined with riding coordinates:
 C2(H2), C10(H10), C11(H11), C14(H14), C17(H17)
3.b Secondary CH2 refined with riding coordinates:
 C3(H3A,H3B), C15(H15A,H15B), C12(H12A,H12B), C13(H13A,H13B), B1(H1A,H1B)
3.c Aromatic/amide H refined with riding coordinates:
 C9(H9), C5(H5), C22(H22), C7(H7), C21(H21), C8(H8), C6(H6)
3.d Idealised Me refined as rotating group:
 C23(H23A,H23B,H23C), C24(H24A,H24B,H24C), C19(H19A,H19B,H19C), C16(H16A,H16B,
 H16C), C18(H18A,H18B,H18C)
;
_olex2_submission_special_instructions 'No special instructions were received'
_oxdiff_exptl_absorpt_empirical_details
;
Empirical correction (ABSPACK) includes:
- Absorption correction using spherical harmonics
- Frame scaling
;
_oxdiff_exptl_absorpt_empirical_full_max 1.384
_oxdiff_exptl_absorpt_empirical_full_min 0.783
_oxdiff_twin_integration_method simultaneous
_oxdiff_twin_items 2
_twin_special_details
;
Component 2 rotated by 1.6272\% 
 around [-0.56 -0.34 -0.76] (reciprocal) or [-0.73 -0.37 -0.58] (direct)
;

loop_
_space_group_symop_operation_xyz
'x, y, z'
'-x+1/2, -y, z+1/2'
'-x, y+1/2, -z+1/2'
'x+1/2, -y+1/2, -z'

loop_
_atom_site_label
_atom_site_type_symbol
_atom_site_fract_x
_atom_site_fract_y
_atom_site_fract_z
_atom_site_U_iso_or_equiv
_atom_site_adp_type
_atom_site_occupancy
_atom_site_site_symmetry_order
_atom_site_calc_flag
_atom_site_refinement_flags_posn
O1 O -0.74194(13) -0.58229(12) -0.56614(10) 0.0284(3) Uani 1 1 d .
O2 O -0.68601(15) -0.46822(14) -0.66459(10) 0.0339(4) Uani 1 1 d .
N2 N -0.80163(16) -0.32865(15) -0.45234(13) 0.0303(4) Uani 1 1 d .
N1 N -0.75075(17) -0.45588(16) -0.37510(12) 0.0311(4) Uani 1 1 d .
C1 C -0.66908(17) -0.51346(16) -0.59797(13) 0.0237(4) Uani 1 1 d .
C2 C -0.57175(17) -0.49736(17) -0.54099(13) 0.0252(4) Uani 1 1 d .
H2 H -0.563665 -0.556456 -0.502976 0.030 Uiso 1 1 calc R
C4 C -0.43345(17) -0.57384(18) -0.65094(14) 0.0278(4) Uani 1 1 d .
C20 C -0.71539(18) -0.39318(18) -0.43792(14) 0.0281(4) Uani 1 1 d .
C10 C -0.84704(18) -0.59659(18) -0.61162(14) 0.0294(5) Uani 1 1 d .
H10 H -0.835647 -0.583983 -0.672888 0.035 Uiso 1 1 calc R
C3 C -0.46457(18) -0.48443(17) -0.59354(14) 0.0277(4) Uani 1 1 d .
H3A H -0.472490 -0.424089 -0.629062 0.033 Uiso 1 1 calc R
H3B H -0.403143 -0.472119 -0.554310 0.033 Uiso 1 1 calc R
C9 C -0.4646(2) -0.6736(2) -0.63321(18) 0.0400(6) Uani 1 1 d .
H9 H -0.506924 -0.687259 -0.584573 0.048 Uiso 1 1 calc R
C11 C -0.8824(2) -0.70700(19) -0.59810(17) 0.0346(5) Uani 1 1 d .
H11 H -0.886026 -0.718463 -0.536117 0.042 Uiso 1 1 calc R
C5 C -0.3709(2) -0.5571(2) -0.72418(17) 0.0400(6) Uani 1 1 d .
H5 H -0.349493 -0.490850 -0.738021 0.048 Uiso 1 1 calc R
C15 C -0.93106(19) -0.5207(2) -0.57654(17) 0.0358(5) Uani 1 1 d .
H15A H -0.906501 -0.452114 -0.590585 0.043 Uiso 1 1 calc R
H15B H -0.933010 -0.526484 -0.514605 0.043 Uiso 1 1 calc R
C22 C -0.8897(2) -0.3510(2) -0.39832(16) 0.0362(5) Uani 1 1 d .
H22 H -0.957956 -0.317233 -0.395901 0.043 Uiso 1 1 calc R
C23 C -0.8051(2) -0.2497(2) -0.51834(18) 0.0398(6) Uani 1 1 d .
H23A H -0.757611 -0.193943 -0.501902 0.060 Uiso 1 1 calc GR
H23B H -0.880415 -0.225616 -0.524800 0.060 Uiso 1 1 calc GR
H23C H -0.779502 -0.277648 -0.571713 0.060 Uiso 1 1 calc GR
C7 C -0.3703(3) -0.7359(2) -0.75904(18) 0.0433(6) Uani 1 1 d .
H7 H -0.348979 -0.789523 -0.794517 0.052 Uiso 1 1 calc R
C21 C -0.8582(2) -0.4306(2) -0.35001(15) 0.0368(5) Uani 1 1 d .
H21 H -0.900445 -0.462592 -0.307796 0.044 Uiso 1 1 calc R
C14 C -1.0490(2) -0.5366(2) -0.61163(19) 0.0418(6) Uani 1 1 d .
H14 H -1.047175 -0.525531 -0.673719 0.050 Uiso 1 1 calc R
C24 C -0.6872(2) -0.5429(2) -0.34312(16) 0.0389(6) Uani 1 1 d .
H24A H -0.697179 -0.599998 -0.380939 0.058 Uiso 1 1 calc GR
H24B H -0.713219 -0.560666 -0.286879 0.058 Uiso 1 1 calc GR
H24C H -0.609348 -0.525370 -0.340487 0.058 Uiso 1 1 calc GR
C8 C -0.4337(3) -0.7535(2) -0.6868(2) 0.0472(7) Uani 1 1 d .
H8 H -0.456118 -0.819652 -0.673815 0.057 Uiso 1 1 calc R
C17 C -0.7963(2) -0.7831(2) -0.63455(19) 0.0417(6) Uani 1 1 d .
H17 H -0.722803 -0.762074 -0.613133 0.050 Uiso 1 1 calc R
C6 C -0.3393(3) -0.6369(3) -0.77745(19) 0.0496(7) Uani 1 1 d .
H6 H -0.296763 -0.623405 -0.826035 0.059 Uiso 1 1 calc R
C12 C -1.0010(2) -0.7214(2) -0.6334(2) 0.0495(7) Uani 1 1 d .
H12A H -0.999605 -0.712598 -0.695115 0.059 Uiso 1 1 calc R
H12B H -1.025550 -0.790574 -0.621547 0.059 Uiso 1 1 calc R
C13 C -1.0843(2) -0.6467(3) -0.5949(2) 0.0527(8) Uani 1 1 d .
H13A H -1.089589 -0.658164 -0.533677 0.063 Uiso 1 1 calc R
H13B H -1.157569 -0.658488 -0.619701 0.063 Uiso 1 1 calc R
C19 C -0.8168(3) -0.8909(2) -0.6020(2) 0.0576(8) Uani 1 1 d .
H19A H -0.824964 -0.889762 -0.540860 0.086 Uiso 1 1 calc GR
H19B H -0.754690 -0.933633 -0.617228 0.086 Uiso 1 1 calc GR
H19C H -0.883857 -0.917508 -0.627511 0.086 Uiso 1 1 calc GR
C16 C -1.1289(2) -0.4591(3) -0.5723(2) 0.0556(8) Uani 1 1 d .
H16A H -1.129262 -0.466820 -0.511132 0.083 Uiso 1 1 calc GR
H16B H -1.202894 -0.470289 -0.594165 0.083 Uiso 1 1 calc GR
H16C H -1.104903 -0.391288 -0.586781 0.083 Uiso 1 1 calc GR
B1 B -0.5938(2) -0.3933(2) -0.48226(16) 0.0288(5) Uani 1 1 d .
H1A H -0.536947 -0.389000 -0.438099 0.035 Uiso 1 1 calc R
H1B H -0.586797 -0.333403 -0.518454 0.035 Uiso 1 1 calc R
C18 C -0.7896(5) -0.7823(3) -0.7321(2) 0.0787(14) Uani 1 1 d .
H18A H -0.856177 -0.812356 -0.755456 0.118 Uiso 1 1 calc GR
H18B H -0.725634 -0.820935 -0.750246 0.118 Uiso 1 1 calc GR
H18C H -0.782821 -0.713245 -0.751969 0.118 Uiso 1 1 calc GR

loop_
_atom_site_aniso_label
_atom_site_aniso_U_11
_atom_site_aniso_U_22
_atom_site_aniso_U_33
_atom_site_aniso_U_23
_atom_site_aniso_U_13
_atom_site_aniso_U_12
O1 0.0225(7) 0.0328(8) 0.0300(7) 0.0038(6) -0.0010(6) -0.0052(6)
O2 0.0353(8) 0.0372(9) 0.0292(8) 0.0070(7) -0.0059(6) -0.0066(7)
N2 0.0257(9) 0.0321(10) 0.0331(10) -0.0065(8) 0.0006(7) 0.0034(7)
N1 0.0280(9) 0.0375(10) 0.0280(9) -0.0022(8) 0.0051(7) 0.0043(8)
C1 0.0234(10) 0.0230(10) 0.0247(9) -0.0030(8) 0.0036(7) 0.0008(7)
C2 0.0210(10) 0.0277(10) 0.0268(9) 0.0002(8) 0.0012(7) 0.0007(8)
C4 0.0203(9) 0.0318(11) 0.0312(10) -0.0020(9) -0.0005(8) 0.0025(8)
C20 0.0250(10) 0.0309(11) 0.0282(10) -0.0080(9) 0.0006(8) 0.0006(8)
C10 0.0224(10) 0.0334(12) 0.0323(11) -0.0020(9) -0.0035(8) -0.0051(8)
C3 0.0216(10) 0.0288(11) 0.0326(10) -0.0015(9) 0.0032(8) -0.0019(8)
C9 0.0429(13) 0.0323(13) 0.0447(14) 0.0011(10) 0.0141(11) 0.0032(10)
C11 0.0288(11) 0.0341(12) 0.0409(12) -0.0011(10) 0.0019(10) -0.0062(9)
C5 0.0439(14) 0.0370(14) 0.0391(12) -0.0048(10) 0.0116(11) -0.0040(11)
C15 0.0260(11) 0.0378(13) 0.0437(13) -0.0052(10) -0.0021(9) -0.0030(9)
C22 0.0241(11) 0.0475(14) 0.0371(12) -0.0091(11) 0.0049(9) 0.0048(10)
C23 0.0358(12) 0.0354(12) 0.0481(14) 0.0005(11) -0.0015(11) 0.0047(10)
C7 0.0470(15) 0.0402(15) 0.0427(13) -0.0125(11) 0.0015(11) 0.0100(11)
C21 0.0290(11) 0.0505(15) 0.0309(11) -0.0064(10) 0.0099(9) 0.0003(10)
C14 0.0240(11) 0.0483(15) 0.0532(15) -0.0027(12) -0.0021(10) -0.0026(11)
C24 0.0403(13) 0.0440(14) 0.0325(11) 0.0041(10) 0.0086(10) 0.0090(11)
C8 0.0543(17) 0.0306(13) 0.0567(16) -0.0051(12) 0.0078(13) 0.0043(12)
C17 0.0421(14) 0.0318(12) 0.0512(15) -0.0019(11) 0.0100(12) -0.0017(11)
C6 0.0612(18) 0.0482(17) 0.0393(13) -0.0098(12) 0.0166(13) 0.0002(14)
C12 0.0364(14) 0.0427(15) 0.0693(19) -0.0069(14) -0.0070(13) -0.0132(12)
C13 0.0246(12) 0.0553(18) 0.078(2) 0.0015(16) -0.0030(12) -0.0089(11)
C19 0.065(2) 0.0376(15) 0.071(2) 0.0070(14) 0.0101(17) 0.0019(14)
C16 0.0298(13) 0.064(2) 0.073(2) -0.0031(16) 0.0030(13) 0.0072(13)
B1 0.0235(11) 0.0329(13) 0.0301(11) -0.0034(10) 0.0003(9) -0.0019(9)
C18 0.131(4) 0.0483(19) 0.057(2) 0.0027(16) 0.036(2) 0.024(2)

loop_
_atom_type_symbol
_atom_type_description
_atom_type_scat_dispersion_real
_atom_type_scat_dispersion_imag
_atom_type_scat_source
C C 0.0181 0.0091 'International Tables Vol C Tables 4.2.6.8 and 6.1.1.4'
H H 0.0000 0.0000 'International Tables Vol C Tables 4.2.6.8 and 6.1.1.4'
B B 0.0090 0.0039 'International Tables Vol C Tables 4.2.6.8 and 6.1.1.4'
N N 0.0311 0.0180 'International Tables Vol C Tables 4.2.6.8 and 6.1.1.4'
O O 0.0492 0.0322 'International Tables Vol C Tables 4.2.6.8 and 6.1.1.4'

loop_
_geom_angle_atom_site_label_1
_geom_angle_atom_site_label_2
_geom_angle_atom_site_label_3
_geom_angle
C1 O1 C10 117.66(17)
C20 N2 C22 110.3(2)
C20 N2 C23 125.6(2)
C22 N2 C23 124.0(2)
C20 N1 C21 110.6(2)
C20 N1 C24 124.2(2)
C21 N1 C24 125.1(2)
O1 C1 C2 112.46(17)
O2 C1 O1 122.28(19)
O2 C1 C2 125.2(2)
C1 C2 H2 109.2
C1 C2 C3 110.64(17)
C1 C2 B1 108.85(17)
C3 C2 H2 109.2
C3 C2 B1 109.71(18)
B1 C2 H2 109.2
C9 C4 C3 122.8(2)
C5 C4 C3 119.8(2)
C5 C4 C9 117.4(2)
N2 C20 B1 128.1(2)
N1 C20 N2 105.23(19)
N1 C20 B1 126.6(2)
O1 C10 H10 109.5
O1 C10 C11 107.14(19)
O1 C10 C15 108.18(18)
C11 C10 H10 109.5
C15 C10 H10 109.5
C15 C10 C11 112.88(19)
C2 C3 H3A 108.3
C2 C3 H3B 108.3
C4 C3 C2 115.81(18)
C4 C3 H3A 108.3
C4 C3 H3B 108.3
H3A C3 H3B 107.4
C4 C9 H9 119.4
C4 C9 C8 121.2(2)
C8 C9 H9 119.4
C10 C11 H11 107.2
C10 C11 C17 112.2(2)
C10 C11 C12 108.9(2)
C17 C11 H11 107.2
C12 C11 H11 107.2
C12 C11 C17 113.9(2)
C4 C5 H5 119.2
C4 C5 C6 121.5(3)
C6 C5 H5 119.2
C10 C15 H15A 108.9
C10 C15 H15B 108.9
C10 C15 C14 113.2(2)
H15A C15 H15B 107.8
C14 C15 H15A 108.9
C14 C15 H15B 108.9
N2 C22 H22 126.4
C21 C22 N2 107.2(2)
C21 C22 H22 126.4
N2 C23 H23A 109.5
N2 C23 H23B 109.5
N2 C23 H23C 109.5
H23A C23 H23B 109.5
H23A C23 H23C 109.5
H23B C23 H23C 109.5
C8 C7 H7 120.8
C8 C7 C6 118.4(3)
C6 C7 H7 120.8
N1 C21 H21 126.6
C22 C21 N1 106.7(2)
C22 C21 H21 126.6
C15 C14 H14 108.3
C13 C14 C15 108.9(2)
C13 C14 H14 108.3
C16 C14 C15 110.1(2)
C16 C14 H14 108.3
C16 C14 C13 112.8(2)
N1 C24 H24A 109.5
N1 C24 H24B 109.5
N1 C24 H24C 109.5
H24A C24 H24B 109.5
H24A C24 H24C 109.5
H24B C24 H24C 109.5
C9 C8 H8 119.6
C7 C8 C9 120.9(3)
C7 C8 H8 119.6
C11 C17 H17 107.0
C19 C17 C11 111.7(2)
C19 C17 H17 107.0
C19 C17 C18 110.3(3)
C18 C17 C11 113.5(3)
C18 C17 H17 107.0
C5 C6 H6 119.7
C7 C6 C5 120.6(3)
C7 C6 H6 119.7
C11 C12 H12A 109.1
C11 C12 H12B 109.1
H12A C12 H12B 107.8
C13 C12 C11 112.7(2)
C13 C12 H12A 109.1
C13 C12 H12B 109.1
C14 C13 H13A 109.4
C14 C13 H13B 109.4
C12 C13 C14 111.1(2)
C12 C13 H13A 109.4
C12 C13 H13B 109.4
H13A C13 H13B 108.0
C17 C19 H19A 109.5
C17 C19 H19B 109.5
C17 C19 H19C 109.5
H19A C19 H19B 109.5
H19A C19 H19C 109.5
H19B C19 H19C 109.5
C14 C16 H16A 109.5
C14 C16 H16B 109.5
C14 C16 H16C 109.5
H16A C16 H16B 109.5
H16A C16 H16C 109.5
H16B C16 H16C 109.5
C2 B1 H1A 109.1
C2 B1 H1B 109.1
C20 B1 C2 112.37(19)
C20 B1 H1A 109.1
C20 B1 H1B 109.1
H1A B1 H1B 107.9
C17 C18 H18A 109.5
C17 C18 H18B 109.5
C17 C18 H18C 109.5
H18A C18 H18B 109.5
H18A C18 H18C 109.5
H18B C18 H18C 109.5

loop_
_geom_bond_atom_site_label_1
_geom_bond_atom_site_label_2
_geom_bond_distance
O1 C1 1.349(3)
O1 C10 1.456(3)
O2 C1 1.214(3)
N2 C20 1.352(3)
N2 C22 1.380(3)
N2 C23 1.460(3)
N1 C20 1.347(3)
N1 C21 1.384(3)
N1 C24 1.458(3)
C1 C2 1.480(3)
C2 H2 0.9800
C2 C3 1.531(3)
C2 B1 1.664(3)
C4 C3 1.521(3)
C4 C9 1.386(4)
C4 C5 1.384(3)
C20 B1 1.611(3)
C10 H10 0.9800
C10 C11 1.521(3)
C10 C15 1.516(3)
C3 H3A 0.9700
C3 H3B 0.9700
C9 H9 0.9300
C9 C8 1.390(4)
C11 H11 0.9800
C11 C17 1.542(4)
C11 C12 1.534(4)
C5 H5 0.9300
C5 C6 1.387(4)
C15 H15A 0.9700
C15 H15B 0.9700
C15 C14 1.527(3)
C22 H22 0.9300
C22 C21 1.340(4)
C23 H23A 0.9600
C23 H23B 0.9600
C23 H23C 0.9600
C7 H7 0.9300
C7 C8 1.377(4)
C7 C6 1.379(5)
C21 H21 0.9300
C14 H14 0.9800
C14 C13 1.526(4)
C14 C16 1.523(4)
C24 H24A 0.9600
C24 H24B 0.9600
C24 H24C 0.9600
C8 H8 0.9300
C17 H17 0.9800
C17 C19 1.521(4)
C17 C18 1.524(5)
C6 H6 0.9300
C12 H12A 0.9700
C12 H12B 0.9700
C12 C13 1.520(5)
C13 H13A 0.9700
C13 H13B 0.9700
C19 H19A 0.9600
C19 H19B 0.9600
C19 H19C 0.9600
C16 H16A 0.9600
C16 H16B 0.9600
C16 H16C 0.9600
B1 H1A 0.9700
B1 H1B 0.9700
C18 H18A 0.9600
C18 H18B 0.9600
C18 H18C 0.9600

loop_
_twin_individual_id
_twin_individual_mass_fraction_refined
_oxdiff_twin_reflns_isolated
_oxdiff_twin_reflns_overlapped
_twin_individual_twin_lattice_type
_twin_individual_twin_matrix_11
_twin_individual_twin_matrix_12
_twin_individual_twin_matrix_13
_twin_individual_twin_matrix_21
_twin_individual_twin_matrix_22
_twin_individual_twin_matrix_23
_twin_individual_twin_matrix_31
_twin_individual_twin_matrix_32
_twin_individual_twin_matrix_33
1 0.7509(12) 21072 12791 ref 1.0000 0.0000 0.0000 0.0000 1.0000 0.0000 0.0000 0.0000 1.0000
2 0.2491(12) 21119 12790 nmt 0.9980 0.0206 -0.0077 -0.0208 0.9995 0.0135 0.0135 -0.0217 1.0011
